data_4311887
loop_
_publ_author_name
'F. Albert Cotton'
'James P. Donahue'
'Michael B. Hall'
'Carlos A. Murillo'
'Dino Villagr\'an'

_publ_contact_author_phone 979-845-4432
_publ_section_title
;
 Reaction Products of W(CO)6 with Formamidines; Electronic Structure of a
 W2(\m-CO)2 Core with Unsymmetric Bridging Carbonyls
;
_journal_name_full 'Inorganic Chemistry'
_journal_page_first 6954
_journal_page_last 6964
_journal_paper_doi 10.1021/ic049116c
_journal_volume 43
_journal_year 2004
_chemical_formula_moiety
;
((H3COC6H4N)2CH)3(H3COC6H4NCHN(C6H4OCH3))CH2W2(CO)2
;
_chemical_formula_sum 'C63 H62 N8 O10 W2'
_chemical_formula_weight 1458.91
_chemical_melting_point ?
_chemical_name_common (DAniF)3(CH2DAniF)W2(mu-CO)2
_chemical_name_systematic
;
 ?
;
_space_group_IT_number 4
_symmetry_cell_setting monoclinic
_symmetry_space_group_name_Hall 'P 2yb'
_symmetry_space_group_name_H-M 'P 1 21 1'
_atom_sites_solution_hydrogens geom
_atom_sites_solution_primary direct
_atom_sites_solution_secondary difmap
_audit_creation_method SHELXL-97
_cell_angle_alpha 90.00
_cell_angle_beta 105.802(2)
_cell_angle_gamma 90.00
_cell_formula_units_Z 2
_cell_length_a 12.6573(11)
_cell_length_b 13.2668(12)
_cell_length_c 17.9250(15)
_cell_measurement_reflns_used 4164
_cell_measurement_temperature 213(2)
_cell_measurement_theta_max 23.767
_cell_measurement_theta_min 2.27
_cell_volume 2896.2(4)
_computing_cell_refinement 'SAINT V 6.28A 2001'
_computing_data_collection 'SMART V 5.618 2000'
_computing_data_reduction 'SAINT V 6.28A 2001'
_computing_molecular_graphics 'SHELXTL V. 5.03 (Siemens, 1994)'
_computing_publication_material CIFTAB
_computing_structure_refinement 'SHELXL-97 (Sheldrick, 1997)'
_computing_structure_solution 'SHELXS-97 (Sheldrick, 1990)'
_diffrn_ambient_temperature 213(2)
_diffrn_measured_fraction_theta_full 0.998
_diffrn_measured_fraction_theta_max 0.998
_diffrn_measurement_device 'Bruker SMART 1000'
_diffrn_measurement_device_type 'area detector'
_diffrn_measurement_method 'omega scans'
_diffrn_radiation_monochromator graphite
_diffrn_radiation_source 'normal-focus sealed tube'
_diffrn_radiation_type MoK\a
_diffrn_radiation_wavelength 0.71073
_diffrn_reflns_av_R_equivalents 0.0438
_diffrn_reflns_av_sigmaI/netI 0.0899
_diffrn_reflns_limit_h_max 14
_diffrn_reflns_limit_h_min -15
_diffrn_reflns_limit_k_max 15
_diffrn_reflns_limit_k_min -15
_diffrn_reflns_limit_l_max 21
_diffrn_reflns_limit_l_min -18
_diffrn_reflns_number 16945
_diffrn_reflns_theta_full 25.00
_diffrn_reflns_theta_max 25.00
_diffrn_reflns_theta_min 1.67
_diffrn_standards_number 'none (area detector data)'
_exptl_absorpt_coefficient_mu 4.036
_exptl_absorpt_correction_T_max 0.9608
_exptl_absorpt_correction_T_min 0.4143
_exptl_absorpt_correction_type multi-scan
_exptl_crystal_colour orange
_exptl_crystal_density_diffrn 1.673
_exptl_crystal_density_method 'not measured'
_exptl_crystal_description plate
_exptl_crystal_F_000 1448
_exptl_crystal_size_max 0.27
_exptl_crystal_size_mid 0.20
_exptl_crystal_size_min 0.01
_refine_diff_density_max 2.010
_refine_diff_density_min -1.959
_refine_diff_density_rms 0.175
_refine_ls_abs_structure_details 'Flack H D (1983), Acta Cryst. A39, 876-881'
_refine_ls_abs_structure_Flack 0.22(2)
_refine_ls_extinction_method none
_refine_ls_goodness_of_fit_ref 1.040
_refine_ls_hydrogen_treatment noref
_refine_ls_matrix_type full
_refine_ls_number_parameters 351
_refine_ls_number_reflns 9900
_refine_ls_number_restraints 1
_refine_ls_restrained_S_all 1.040
_refine_ls_R_factor_all 0.1036
_refine_ls_R_factor_gt 0.0720
_refine_ls_shift/su_max 0.000
_refine_ls_shift/su_mean 0.000
_refine_ls_structure_factor_coef Fsqd
_refine_ls_weighting_details 'calc w=1/[\s^2^(Fo^2^)+(0.0188P)^2^+41.7394P] where P=(Fo^2^+2Fc^2^)/3'
_refine_ls_weighting_scheme calc
_refine_ls_wR_factor_gt 0.1349
_refine_ls_wR_factor_ref 0.1509
_reflns_number_gt 7358
_reflns_number_total 9900
_reflns_threshold_expression I>2sigma(I)
_cod_data_source_file ic049116csi20040706_041210_3.cif
_cod_data_source_block 2
_cod_depositor_comments
;
The following automatic conversions were performed:
'_geom_bond_publ_flag' value 'Y' changed to 'y' according to
'/home/adriana/struct/CIF-dictionaries/cif_core.dic' dictionary named
'cif_core.dic' version 2.4.1 from 2010-06-29 (32
times).

'_geom_bond_publ_flag' value 'N' changed to 'n' according to
'/home/adriana/struct/CIF-dictionaries/cif_core.dic' dictionary named
'cif_core.dic' version 2.4.1 from 2010-06-29 (64
times).

'_geom_angle_publ_flag' value 'Y' changed to 'y' according to
'/home/adriana/struct/CIF-dictionaries/cif_core.dic' dictionary named
'cif_core.dic' version 2.4.1 from 2010-06-29 (77
times).

'_geom_angle_publ_flag' value 'N' changed to 'n' according to
'/home/adriana/struct/CIF-dictionaries/cif_core.dic' dictionary named
'cif_core.dic' version 2.4.1 from 2010-06-29 (88 times).

Automatic conversion script
Id: cif_fix_enum 1555 2011-01-17 13:19:09Z saulius 

The following automatic conversions were performed:

'_chemical_melting_point' value 'not measured' was changed to '?' -
the value is undefined or not given.

Automatic conversion script
Id: cif_fix_values 1569 2011-02-09 13:29:24Z adriana 

The following automatic conversions were performed:
data name '_publ_contact_author-phone' replaced with
'_publ_contact_author_phone' as specified in the replacement file
'/home/antanas/src/cod-tools/trunk/data/replacement-values/replacement_tags.lst'.

Automatic conversion script
Id: cif_correct_tags 4998 2017-03-02 13:24:31Z antanas 
;
_cod_original_sg_symbol_H-M 'P 21'
_cod_database_code 4311887

loop_
_symmetry_equiv_pos_as_xyz
'x, y, z'
'-x, y+1/2, -z'

loop_
_atom_site_label
_atom_site_type_symbol
_atom_site_fract_x
_atom_site_fract_y
_atom_site_fract_z
_atom_site_U_iso_or_equiv
_atom_site_adp_type
_atom_site_occupancy
_atom_site_symmetry_multiplicity
_atom_site_calc_flag
_atom_site_refinement_flags
_atom_site_disorder_assembly
_atom_site_disorder_group
W1 W 0.52367(6) 1.51879(5) -0.76105(5) 0.0479(3) Uani 1 1 d . . .
W2 W 0.46268(7) 1.69431(4) -0.74924(5) 0.0500(3) Uani 1 1 d . . .
O1 O 0.6822(15) 1.6333(15) -0.6288(10) 0.087(6) Uiso 1 1 d . . .
O2 O 0.3017(14) 1.5721(13) -0.8790(9) 0.075(5) Uiso 1 1 d . . .
O3 O 0.9567(13) 1.3570(13) -0.9060(9) 0.082(5) Uiso 1 1 d . . .
O4 O 0.6304(13) 2.1375(13) -0.9040(8) 0.064(5) Uiso 1 1 d . . .
O5 O 0.3642(13) 1.0826(12) -0.5919(8) 0.061(4) Uiso 1 1 d . . .
O6 O 0.0401(13) 1.8861(12) -0.6173(9) 0.075(4) Uiso 1 1 d . . .
O7 O 0.1416(14) 1.1699(16) -1.0265(10) 0.093(6) Uiso 1 1 d . . .
O8 O 1.046(2) 1.240(2) -0.5389(16) 0.178(10) Uiso 1 1 d . . .
O9 O 0.8166(17) 1.9982(17) -0.4697(11) 0.123(7) Uiso 1 1 d . . .
O10 O -0.0760(15) 2.1059(14) -0.8793(9) 0.098(5) Uiso 1 1 d . . .
N1 N 0.6280(13) 1.5757(13) -0.8258(9) 0.040(4) Uiso 1 1 d . . .
N2 N 0.5600(14) 1.7359(14) -0.8270(10) 0.060(5) Uiso 1 1 d . . .
N3 N 0.4276(9) 1.4703(9) -0.6875(6) 0.017(3) Uiso 1 1 d . . .
N4 N 0.3660(14) 1.6418(15) -0.6792(10) 0.053(5) Uiso 1 1 d . . .
N5 N 0.4920(14) 1.3688(14) -0.8216(9) 0.056(4) Uiso 1 1 d . . .
N6 N 0.6430(11) 1.3790(11) -0.7252(8) 0.043(3) Uiso 1 1 d . . .
N7 N 0.4799(13) 1.8442(14) -0.7004(9) 0.055(4) Uiso 1 1 d . . .
N8 N 0.3009(12) 1.8771(11) -0.7884(8) 0.042(3) Uiso 1 1 d . . .
C1 C 0.600(2) 1.635(2) -0.6814(15) 0.086(8) Uiso 1 1 d . . .
C2 C 0.3854(17) 1.5733(15) -0.8348(11) 0.044(5) Uiso 1 1 d . . .
C3 C 0.6314(14) 1.6687(16) -0.8419(9) 0.034(5) Uiso 1 1 d . . .
H3 H 0.6855 1.6914 -0.8650 0.041 Uiso 1 1 calc R . .
C4 C 0.7102(14) 1.5099(18) -0.8467(10) 0.045(5) Uiso 1 1 d . . .
C5 C 0.6877(17) 1.4468(18) -0.9043(12) 0.051(5) Uiso 1 1 d . . .
H5 H 0.6153 1.4383 -0.9352 0.061 Uiso 1 1 calc R . .
C6 C 0.7724(17) 1.3932(18) -0.9191(12) 0.054(6) Uiso 1 1 d . . .
H6 H 0.7576 1.3459 -0.9597 0.064 Uiso 1 1 calc R . .
C7 C 0.873(2) 1.407(2) -0.8773(14) 0.066(7) Uiso 1 1 d . . .
C8 C 0.9026(18) 1.4740(18) -0.8206(12) 0.058(6) Uiso 1 1 d . . .
H8 H 0.9768 1.4833 -0.7936 0.069 Uiso 1 1 calc R . .
C9 C 0.8171(16) 1.533(2) -0.8014(12) 0.062(6) Uiso 1 1 d . . .
H9 H 0.8317 1.5816 -0.7621 0.075 Uiso 1 1 calc R . .
C10 C 1.066(2) 1.368(3) -0.8565(17) 0.119(11) Uiso 1 1 d . . .
H10A H 1.0943 1.4342 -0.8636 0.178 Uiso 1 1 calc R . .
H10B H 1.1134 1.3168 -0.8697 0.178 Uiso 1 1 calc R . .
H10C H 1.0659 1.3595 -0.8028 0.178 Uiso 1 1 calc R . .
C11 C 0.5811(16) 1.8428(19) -0.8420(11) 0.039(5) Uiso 1 1 d . . .
C12 C 0.4954(17) 1.8973(18) -0.8896(11) 0.042(5) Uiso 1 1 d . . .
H12 H 0.4267 1.8660 -0.9086 0.051 Uiso 1 1 calc R . .
C13 C 0.5077(14) 1.9955(16) -0.9098(9) 0.038(5) Uiso 1 1 d . . .
H13 H 0.4475 2.0317 -0.9403 0.045 Uiso 1 1 calc R . .
C14 C 0.6112(16) 2.041(2) -0.8842(11) 0.050(6) Uiso 1 1 d . . .
C15 C 0.6995(18) 1.9850(18) -0.8352(11) 0.055(6) Uiso 1 1 d . . .
H15 H 0.7704 2.0124 -0.8180 0.066 Uiso 1 1 calc R . .
C16 C 0.6783(19) 1.895(2) -0.8153(13) 0.057(6) Uiso 1 1 d . . .
H16 H 0.7351 1.8618 -0.7788 0.069 Uiso 1 1 calc R . .
C17 C 0.5618(16) 2.176(2) -0.9747(11) 0.061(6) Uiso 1 1 d . . .
H17A H 0.5473 2.1239 -1.0139 0.091 Uiso 1 1 calc R . .
H17B H 0.5982 2.2325 -0.9919 0.091 Uiso 1 1 calc R . .
H17C H 0.4930 2.1992 -0.9664 0.091 Uiso 1 1 calc R . .
C18 C 0.3691(15) 1.5394(18) -0.6619(11) 0.044(5) Uiso 1 1 d . . .
H18 H 0.3266 1.5171 -0.6295 0.053 Uiso 1 1 calc R . .
C19 C 0.4165(14) 1.3720(16) -0.6599(10) 0.030(4) Uiso 1 1 d . . .
C20 C 0.5011(15) 1.3221(17) -0.6120(10) 0.035(5) Uiso 1 1 d . . .
H20 H 0.5705 1.3528 -0.5960 0.042 Uiso 1 1 calc R . .
C21 C 0.4865(15) 1.2257(16) -0.5862(10) 0.040(5) Uiso 1 1 d . . .
H21 H 0.5437 1.1929 -0.5497 0.048 Uiso 1 1 calc R . .
C22 C 0.3889(14) 1.180(2) -0.6145(10) 0.041(5) Uiso 1 1 d . . .
C23 C 0.3041(18) 1.2239(19) -0.6653(12) 0.057(6) Uiso 1 1 d . . .
H23 H 0.2382 1.1885 -0.6857 0.069 Uiso 1 1 calc R . .
C24 C 0.3160(17) 1.3284(18) -0.6887(11) 0.046(5) Uiso 1 1 d . . .
H24 H 0.2573 1.3635 -0.7219 0.055 Uiso 1 1 calc R . .
C25 C 0.4403(17) 1.041(2) -0.5256(11) 0.061(6) Uiso 1 1 d . . .
H25A H 0.5136 1.0431 -0.5325 0.092 Uiso 1 1 calc R . .
H25B H 0.4206 0.9712 -0.5192 0.092 Uiso 1 1 calc R . .
H25C H 0.4384 1.0791 -0.4799 0.092 Uiso 1 1 calc R . .
C26 C 0.2740(12) 1.6932(16) -0.6614(8) 0.031(4) Uiso 1 1 d . . .
C27 C 0.1708(14) 1.6808(19) -0.7005(10) 0.046(5) Uiso 1 1 d . . .
H27 H 0.1536 1.6298 -0.7383 0.055 Uiso 1 1 calc R . .
C28 C 0.0854(19) 1.740(2) -0.6887(13) 0.065(7) Uiso 1 1 d . . .
H28 H 0.0125 1.7293 -0.7181 0.078 Uiso 1 1 calc R . .
C29 C 0.1113(17) 1.8135(18) -0.6326(12) 0.053(6) Uiso 1 1 d . . .
C30 C 0.2200(19) 1.833(2) -0.5923(13) 0.070(7) Uiso 1 1 d . . .
H30 H 0.2372 1.8860 -0.5560 0.084 Uiso 1 1 calc R . .
C31 C 0.3024(17) 1.7732(17) -0.6068(12) 0.048(5) Uiso 1 1 d . . .
H31 H 0.3763 1.7855 -0.5807 0.057 Uiso 1 1 calc R . .
C32 C -0.064(2) 1.880(2) -0.6596(14) 0.089(8) Uiso 1 1 d . . .
H32A H -0.0675 1.8812 -0.7143 0.134 Uiso 1 1 calc R . .
H32B H -0.1053 1.9370 -0.6478 0.134 Uiso 1 1 calc R . .
H32C H -0.0966 1.8179 -0.6476 0.134 Uiso 1 1 calc R . .
C33 C 0.5771(12) 1.3233(12) -0.7788(8) 0.025(3) Uiso 1 1 d . . .
H33 H 0.5911 1.2548 -0.7855 0.031 Uiso 1 1 calc R . .
C34 C 0.4040(14) 1.3161(13) -0.8705(9) 0.038(4) Uiso 1 1 d . . .
C35 C 0.3435(17) 1.3598(18) -0.9469(11) 0.061(5) Uiso 1 1 d . . .
H35 H 0.3636 1.4237 -0.9610 0.073 Uiso 1 1 calc R . .
C36 C 0.2608(15) 1.3099(15) -0.9960(11) 0.053(5) Uiso 1 1 d . . .
H36 H 0.2244 1.3398 -1.0437 0.064 Uiso 1 1 calc R . .
C37 C 0.2273(18) 1.2141(18) -0.9778(12) 0.069(6) Uiso 1 1 d . . .
C38 C 0.2800(14) 1.1784(17) -0.9086(9) 0.046(4) Uiso 1 1 d . . .
H38 H 0.2569 1.1160 -0.8938 0.056 Uiso 1 1 calc R . .
C39 C 0.3647(16) 1.2251(16) -0.8576(12) 0.053(5) Uiso 1 1 d . . .
H39 H 0.3979 1.1923 -0.8106 0.063 Uiso 1 1 calc R . .
C40 C 0.075(2) 1.218(2) -1.0913(14) 0.100(8) Uiso 1 1 d . . .
H40A H 0.0427 1.2772 -1.0753 0.150 Uiso 1 1 calc R . .
H40B H 0.0171 1.1719 -1.1180 0.150 Uiso 1 1 calc R . .
H40C H 0.1185 1.2368 -1.1259 0.150 Uiso 1 1 calc R . .
C41 C 0.7374(16) 1.3483(15) -0.6862(11) 0.053(5) Uiso 1 1 d . . .
C42 C 0.7908(19) 1.3828(18) -0.6162(13) 0.081(7) Uiso 1 1 d . . .
H42 H 0.7583 1.4358 -0.5956 0.098 Uiso 1 1 calc R . .
C43 C 0.8866(19) 1.3479(19) -0.5734(14) 0.086(7) Uiso 1 1 d . . .
H43 H 0.9204 1.3789 -0.5257 0.103 Uiso 1 1 calc R . .
C44 C 0.943(2) 1.258(2) -0.6002(17) 0.089(9) Uiso 1 1 d . . .
C45 C 0.891(2) 1.234(2) -0.6696(15) 0.099(8) Uiso 1 1 d . . .
H45 H 0.9272 1.1857 -0.6914 0.119 Uiso 1 1 calc R . .
C46 C 0.7958(19) 1.2637(19) -0.7177(14) 0.077(7) Uiso 1 1 d . . .
H46 H 0.7670 1.2349 -0.7670 0.093 Uiso 1 1 calc R . .
C47 C 1.086(4) 1.166(4) -0.574(3) 0.23(2) Uiso 1 1 d . . .
H47A H 1.1366 1.1255 -0.5355 0.342 Uiso 1 1 calc R . .
H47B H 1.1232 1.1947 -0.6095 0.342 Uiso 1 1 calc R . .
H47C H 1.0256 1.1237 -0.6028 0.342 Uiso 1 1 calc R . .
C48 C 0.3863(18) 1.8976(18) -0.7366(13) 0.067(6) Uiso 1 1 d . . .
H48 H 0.3870 1.9639 -0.7181 0.080 Uiso 1 1 calc R . .
C49 C 0.5654(16) 1.8797(15) -0.6452(11) 0.048(5) Uiso 1 1 d . . .
C50 C 0.6164(16) 1.9815(17) -0.6538(12) 0.055(6) Uiso 1 1 d . . .
H50 H 0.5887 2.0176 -0.7002 0.065 Uiso 1 1 calc R . .
C51 C 0.6962(18) 2.021(2) -0.6003(12) 0.074(6) Uiso 1 1 d . . .
H51 H 0.7250 2.0838 -0.6084 0.089 Uiso 1 1 calc R . .
C52 C 0.7396(16) 1.9688(16) -0.5300(12) 0.059(5) Uiso 1 1 d . . .
C53 C 0.6935(17) 1.8765(17) -0.5177(12) 0.065(6) Uiso 1 1 d . . .
H53 H 0.7183 1.8426 -0.4701 0.078 Uiso 1 1 calc R . .
C54 C 0.6147(16) 1.8382(17) -0.5742(11) 0.060(5) Uiso 1 1 d . . .
H54 H 0.5888 1.7744 -0.5647 0.072 Uiso 1 1 calc R . .
C55 C 0.872(2) 2.072(2) -0.4770(15) 0.090(9) Uiso 1 1 d . . .
H55A H 0.8846 2.1140 -0.4312 0.135 Uiso 1 1 calc R . .
H55B H 0.8332 2.1104 -0.5222 0.135 Uiso 1 1 calc R . .
H55C H 0.9419 2.0494 -0.4835 0.135 Uiso 1 1 calc R . .
C56 C 0.2085(14) 1.9335(14) -0.8124(10) 0.046(4) Uiso 1 1 d . . .
C57 C 0.1434(16) 1.9267(15) -0.8892(11) 0.059(5) Uiso 1 1 d . . .
H57 H 0.1649 1.8828 -0.9235 0.071 Uiso 1 1 calc R . .
C58 C 0.051(2) 1.981(2) -0.9152(15) 0.084(8) Uiso 1 1 d . . .
H58 H 0.0098 1.9769 -0.9673 0.100 Uiso 1 1 calc R . .
C59 C 0.0178(17) 2.0452(16) -0.8617(12) 0.069(6) Uiso 1 1 d . . .
C60 C 0.0796(19) 2.0444(18) -0.7893(13) 0.083(7) Uiso 1 1 d . . .
H60 H 0.0551 2.0826 -0.7531 0.100 Uiso 1 1 calc R . .
C61 C 0.1734(18) 1.9942(18) -0.7630(13) 0.079(6) Uiso 1 1 d . . .
H61 H 0.2147 2.0008 -0.7111 0.095 Uiso 1 1 calc R . .
C62 C -0.126(2) 2.109(2) -0.9588(13) 0.103(9) Uiso 1 1 d . . .
H62A H -0.1897 2.1527 -0.9690 0.155 Uiso 1 1 calc R . .
H62B H -0.1478 2.0419 -0.9776 0.155 Uiso 1 1 calc R . .
H62C H -0.0740 2.1357 -0.9851 0.155 Uiso 1 1 calc R . .
C63 C 0.3130(16) 1.7685(15) -0.8213(12) 0.068(6) Uiso 1 1 d . . .
H63A H 0.3174 1.7739 -0.8749 0.081 Uiso 1 1 calc R . .
H63B H 0.2484 1.7278 -0.8213 0.081 Uiso 1 1 calc R . .

loop_
_atom_site_aniso_label
_atom_site_aniso_U_11
_atom_site_aniso_U_22
_atom_site_aniso_U_33
_atom_site_aniso_U_23
_atom_site_aniso_U_13
_atom_site_aniso_U_12
W1 0.0470(4) 0.0433(7) 0.0617(5) 0.0231(5) 0.0290(4) 0.0201(4)
W2 0.0525(5) 0.0398(6) 0.0698(6) 0.0269(5) 0.0374(4) 0.0225(4)

loop_
_atom_type_symbol
_atom_type_description
_atom_type_scat_dispersion_real
_atom_type_scat_dispersion_imag
_atom_type_scat_source
C C 0.0033 0.0016 'International Tables Vol C Tables 4.2.6.8 and 6.1.1.4'
H H 0.0000 0.0000 'International Tables Vol C Tables 4.2.6.8 and 6.1.1.4'
N N 0.0061 0.0033 'International Tables Vol C Tables 4.2.6.8 and 6.1.1.4'
O O 0.0106 0.0060 'International Tables Vol C Tables 4.2.6.8 and 6.1.1.4'
W W -0.8490 6.8722 'International Tables Vol C Tables 4.2.6.8 and 6.1.1.4'

loop_
_geom_angle_atom_site_label_1
_geom_angle_atom_site_label_2
_geom_angle_atom_site_label_3
_geom_angle
_geom_angle_site_symmetry_1
_geom_angle_site_symmetry_3
_geom_angle_publ_flag
C2 W1 N1 94.1(7) . . y
C2 W1 N3 88.5(7) . . y
N1 W1 N3 174.6(5) . . y
C2 W1 C1 109.2(11) . . y
N1 W1 C1 82.7(9) . . y
N3 W1 C1 92.0(8) . . y
C2 W1 N5 89.5(7) . . y
N1 W1 N5 96.2(6) . . y
N3 W1 N5 88.5(6) . . y
C1 W1 N5 161.2(9) . . y
C2 W1 N6 146.5(7) . . y
N1 W1 N6 89.0(6) . . y
N3 W1 N6 91.4(5) . . y
C1 W1 N6 104.3(8) . . y
N5 W1 N6 56.9(6) . . y
C2 W1 W2 59.0(6) . . y
N1 W1 W2 88.1(5) . . y
N3 W1 W2 89.3(3) . . y
C1 W1 W2 50.3(8) . . y
N5 W1 W2 148.5(4) . . y
N6 W1 W2 154.5(3) . . y
C1 W2 N4 93.3(10) . . y
C1 W2 N7 98.0(9) . . y
N4 W2 N7 94.3(7) . . y
C1 W2 N2 86.5(9) . . y
N4 W2 N2 174.9(7) . . y
N7 W2 N2 90.8(7) . . y
C1 W2 C63 176.6(10) . . y
N4 W2 C63 87.2(7) . . y
N7 W2 C63 78.7(7) . . y
N2 W2 C63 93.3(7) . . y
C1 W2 C2 106.3(11) . . y
N4 W2 C2 87.4(7) . . y
N7 W2 C2 155.5(7) . . y
N2 W2 C2 87.8(7) . . y
C63 W2 C2 77.0(7) . . y
C1 W2 W1 56.2(8) . . y
N4 W2 W1 89.1(5) . . y
N7 W2 W1 154.1(4) . . y
N2 W2 W1 86.5(5) . . y
C63 W2 W1 127.2(5) . . y
C2 W2 W1 50.2(5) . . y
C10 O3 C7 114.1(19) . . n
C14 O4 C17 117.5(17) . . n
C22 O5 C25 116.4(16) . . n
C32 O6 C29 116.1(18) . . n
C37 O7 C40 123(2) . . n
C47 O8 C44 98(3) . . n
C55 O9 C52 118(2) . . n
C62 O10 C59 112(2) . . n
C3 N1 C4 116.4(17) . . y
C3 N1 W1 122.4(14) . . y
C4 N1 W1 120.8(13) . . y
C3 N2 C11 115.7(17) . . y
C3 N2 W2 119.2(14) . . y
C11 N2 W2 121.5(14) . . y
C18 N3 C19 113.3(15) . . y
C18 N3 W1 118.1(12) . . y
C19 N3 W1 128.7(11) . . y
C18 N4 C26 112.5(17) . . y
C18 N4 W2 118.2(14) . . y
C26 N4 W2 127.4(14) . . y
C33 N5 C34 122.1(18) . . y
C33 N5 W1 96.7(11) . . y
C34 N5 W1 138.6(13) . . y
C41 N6 C33 122.4(17) . . y
C41 N6 W1 146.2(13) . . y
C33 N6 W1 90.6(10) . . y
C49 N7 C48 126(2) . . y
C49 N7 W2 126.6(14) . . y
C48 N7 W2 107.6(13) . . y
C48 N8 C56 127.8(18) . . y
C48 N8 C63 108.9(17) . . y
C56 N8 C63 123.2(15) . . y
O1 C1 W2 156(2) . . y
O1 C1 W1 130(2) . . y
W2 C1 W1 73.6(9) . . y
O2 C2 W1 158.2(17) . . y
O2 C2 W2 129.3(16) . . y
W1 C2 W2 70.8(6) . . y
N1 C3 N2 122.1(19) . . y
C5 C4 C9 124(2) . . n
C5 C4 N1 124.3(16) . . n
C9 C4 N1 111.1(18) . . n
C4 C5 C6 118.4(19) . . n
C7 C6 C5 121(2) . . n
C6 C7 C8 124(3) . . n
C6 C7 O3 115(2) . . n
C8 C7 O3 120(2) . . n
C7 C8 C9 118(2) . . n
C4 C9 C8 114(2) . . n
C16 C11 C12 115(2) . . n
C16 C11 N2 127(2) . . n
C12 C11 N2 117.5(17) . . n
C13 C12 C11 122.1(19) . . n
C12 C13 C14 119.2(19) . . n
O4 C14 C13 122.4(19) . . n
O4 C14 C15 118.9(19) . . n
C13 C14 C15 119(2) . . n
C16 C15 C14 118(2) . . n
C15 C16 C11 127(2) . . n
N3 C18 N4 125.3(19) . . y
C20 C19 C24 122(2) . . n
C20 C19 N3 122.5(16) . . n
C24 C19 N3 115.5(17) . . n
C19 C20 C21 120.6(18) . . n
C22 C21 C20 118.6(19) . . n
C23 C22 C21 123(2) . . n
C23 C22 O5 113.1(19) . . n
C21 C22 O5 123.6(18) . . n
C22 C23 C24 119(2) . . n
C19 C24 C23 117(2) . . n
C27 C26 C31 119.2(19) . . n
C27 C26 N4 124.2(17) . . n
C31 C26 N4 115.7(14) . . n
C26 C27 C28 123(2) . . n
C29 C28 C27 118(2) . . n
C28 C29 C30 121(2) . . n
C28 C29 O6 126.5(19) . . n
C30 C29 O6 111.5(19) . . n
C31 C30 C29 119(2) . . n
C30 C31 C26 119.6(18) . . n
N5 C33 N6 115.6(17) . . y
C39 C34 N5 127.3(17) . . n
C39 C34 C35 112.5(17) . . n
N5 C34 C35 120.1(17) . . n
C36 C35 C34 122(2) . . n
C35 C36 C37 122(2) . . n
C38 C37 O7 125(2) . . n
C38 C37 C36 116(2) . . n
O7 C37 C36 119(2) . . n
C37 C38 C39 125(2) . . n
C38 C39 C34 123.7(19) . . n
N6 C41 C42 124(2) . . n
N6 C41 C46 120.3(18) . . n
C42 C41 C46 115(2) . . n
C41 C42 C43 125(2) . . n
C42 C43 C44 121(2) . . n
C45 C44 O8 143(3) . . n
C45 C44 C43 110(3) . . n
O8 C44 C43 107(2) . . n
C44 C45 C46 134(3) . . n
C45 C46 C41 114(2) . . n
N8 C48 N7 134(2) . . y
N7 C49 C54 128(2) . . n
N7 C49 C50 121.1(17) . . n
C54 C49 C50 110.6(17) . . n
C51 C50 C49 123(2) . . n
C50 C51 C52 120(3) . . n
O9 C52 C53 112(2) . . n
O9 C52 C51 128(2) . . n
C53 C52 C51 119(2) . . n
C54 C53 C52 119(2) . . n
C53 C54 C49 128(2) . . n
N8 C56 C61 121.9(18) . . n
N8 C56 C57 120.0(17) . . n
C61 C56 C57 118.0(18) . . n
C58 C57 C56 122(2) . . n
C57 C58 C59 118(2) . . n
C60 C59 O10 118(2) . . n
C60 C59 C58 117(2) . . n
O10 C59 C58 126(2) . . n
C59 C60 C61 126(2) . . n
C60 C61 C56 119(2) . . n
N8 C63 W2 110.0(12) . . y

loop_
_geom_bond_atom_site_label_1
_geom_bond_atom_site_label_2
_geom_bond_distance
_geom_bond_site_symmetry_2
_geom_bond_publ_flag
W1 C2 2.018(19) . y
W1 N1 2.120(17) . y
W1 N3 2.122(12) . y
W1 C1 2.15(3) . y
W1 N5 2.249(18) . y
W1 N6 2.368(14) . y
W1 W2 2.4803(9) . y
W2 C1 1.99(3) . y
W2 N4 2.096(19) . y
W2 N7 2.160(18) . y
W2 N2 2.168(19) . y
W2 C63 2.21(2) . y
W2 C2 2.252(19) . y
O1 C1 1.20(3) . y
O2 C2 1.14(2) . y
O3 C10 1.44(3) . n
O3 C7 1.45(3) . n
O4 C14 1.37(3) . n
O4 C17 1.42(2) . n
O5 C22 1.42(3) . n
O5 C25 1.42(2) . n
O6 C32 1.34(3) . n
O6 C29 1.40(3) . n
O7 C37 1.33(2) . n
O7 C40 1.39(3) . n
O8 C47 1.34(5) . n
O8 C44 1.48(3) . n
O9 C55 1.23(3) . n
O9 C52 1.30(2) . n
O10 C62 1.39(2) . n
O10 C59 1.40(3) . n
N1 C3 1.27(2) . y
N1 C4 1.48(3) . y
N2 C3 1.35(2) . y
N2 C11 1.48(3) . y
N3 C18 1.34(2) . y
N3 C19 1.42(2) . y
N4 C18 1.39(3) . y
N4 C26 1.46(2) . y
N5 C33 1.29(2) . y
N5 C34 1.40(2) . y
N6 C41 1.28(2) . y
N6 C33 1.314(19) . y
N7 C49 1.34(2) . y
N7 C48 1.38(3) . y
N8 C48 1.25(2) . y
N8 C56 1.36(2) . y
N8 C63 1.58(2) . y
C4 C5 1.30(3) . n
C4 C9 1.41(2) . n
C5 C6 1.37(3) . n
C6 C7 1.31(3) . n
C7 C8 1.32(3) . n
C8 C9 1.45(3) . n
C11 C16 1.38(3) . n
C11 C12 1.39(3) . n
C12 C13 1.37(3) . n
C13 C14 1.40(3) . n
C14 C15 1.43(3) . n
C15 C16 1.29(3) . n
C19 C20 1.35(3) . n
C19 C24 1.36(3) . n
C20 C21 1.39(3) . n
C21 C22 1.34(3) . n
C22 C23 1.34(3) . n
C23 C24 1.47(3) . n
C26 C27 1.31(2) . n
C26 C31 1.42(3) . n
C27 C28 1.40(3) . n
C28 C29 1.38(3) . n
C29 C30 1.39(3) . n
C30 C31 1.39(3) . n
C34 C39 1.35(3) . n
C34 C35 1.49(3) . n
C35 C36 1.34(3) . n
C36 C37 1.41(3) . n
C37 C38 1.33(2) . n
C38 C39 1.35(2) . n
C41 C42 1.33(3) . n
C41 C46 1.54(3) . n
C42 C43 1.33(3) . n
C43 C44 1.53(4) . n
C44 C45 1.28(3) . n
C45 C46 1.33(3) . n
C49 C54 1.37(3) . n
C49 C50 1.52(3) . n
C50 C51 1.30(3) . n
C51 C52 1.41(3) . n
C52 C53 1.40(3) . n
C53 C54 1.31(3) . n
C56 C61 1.36(3) . n
C56 C57 1.40(2) . n
C57 C58 1.34(3) . n
C58 C59 1.43(3) . n
C59 C60 1.32(3) . n
C60 C61 1.33(3) . n
